data_7056870
loop_
_publ_author_name
'Jauhar, RO. MU.'
'Era, Paavai'
'Viswanathan, V.'
'Vivek, P.'
'Vinitha, G.'
'D., Velmurugan'
'Murugakoothan, P.'

_publ_section_title
;
 Crystal structure, molecular packing, FMO, NBO, nonlinear optical and
 optical limiting properties of an organic imidazolium diphenylacetate
 diphenylacetic acid single crystal
;
_journal_issue 4
_journal_name_full 'New Journal of Chemistry'
_journal_page_first 2439
_journal_paper_doi 10.1039/C7NJ03693K
_journal_volume 42
_journal_year 2018
_chemical_formula_moiety '(C14 H12 O2) + (C14 H11 O2) + (C3 H5 N2)'
_chemical_formula_sum 'C31 H28 N2 O4'
_chemical_formula_weight 492.55
_chemical_name_systematic 'imidazolium diphenylacetate diphenylacetic acid'
_space_group_crystal_system triclinic
_space_group_IT_number 2
_space_group_name_Hall '-P 1'
_space_group_name_H-M_alt 'P -1'
_symmetry_space_group_name_Hall '-P 1'
_symmetry_space_group_name_H-M 'P -1'
_atom_sites_solution_hydrogens geom
_audit_creation_method SHELXL-2014/7
_audit_update_record
;
2016-06-30 deposited with the CCDC.
2018-01-08 downloaded from the CCDC.
;
_cell_angle_alpha 94.105(4)
_cell_angle_beta 100.519(4)
_cell_angle_gamma 96.335(4)
_cell_formula_units_Z 1
_cell_length_a 6.0295(3)
_cell_length_b 9.1751(5)
_cell_length_c 11.9172(7)
_cell_measurement_reflns_used 4806
_cell_measurement_temperature 293(2)
_cell_measurement_theta_max 25.9
_cell_measurement_theta_min 2.3
_cell_volume 641.39(6)
_computing_cell_refinement 'APEX2/SAINT (Bruker, 2004)'
_computing_data_collection 'APEX2 (Bruker, 2004)'
_computing_data_reduction 'SAINT/XPREP (Bruker, 2004)'
_computing_molecular_graphics 'ORTEP3 (Farrugia, 1997) and Mercury (Bruno et al., 2002)'
_computing_publication_material 'SHELXL-2014 (Sheldrick, 2014)'
_computing_structure_refinement 'SHELXL-2014 (Sheldrick, 2014)'
_computing_structure_solution 'SIR92 (Altornare et al., 1993)'
_diffrn_ambient_temperature 293(2)
_diffrn_measured_fraction_theta_full 1.000
_diffrn_measured_fraction_theta_max 1.000
_diffrn_measurement_device_type 'Bruker axs kappa apex2 CCD Diffractometer'
_diffrn_measurement_method '\w and \f scan'
_diffrn_radiation_type MoK\a
_diffrn_radiation_wavelength 0.71073
_diffrn_reflns_av_R_equivalents 0.0279
_diffrn_reflns_av_unetI/netI 0.0179
_diffrn_reflns_Laue_measured_fraction_full 1.000
_diffrn_reflns_Laue_measured_fraction_max 1.000
_diffrn_reflns_limit_h_max 7
_diffrn_reflns_limit_h_min -7
_diffrn_reflns_limit_k_max 10
_diffrn_reflns_limit_k_min -10
_diffrn_reflns_limit_l_max 14
_diffrn_reflns_limit_l_min -14
_diffrn_reflns_number 16904
_diffrn_reflns_point_group_measured_fraction_full 1.000
_diffrn_reflns_point_group_measured_fraction_max 1.000
_diffrn_reflns_theta_full 24.997
_diffrn_reflns_theta_max 24.997
_diffrn_reflns_theta_min 2.243
_diffrn_source 'Sealed tube'
_exptl_absorpt_coefficient_mu 0.085
_exptl_absorpt_correction_T_max 0.97
_exptl_absorpt_correction_T_min 0.94
_exptl_absorpt_correction_type multi-scan
_exptl_absorpt_process_details 'SADABS (Bruker, 1999)'
_exptl_crystal_colour colourless
_exptl_crystal_density_diffrn 1.275
_exptl_crystal_description block
_exptl_crystal_F_000 260
_exptl_crystal_preparation ', Luminescent'
_exptl_crystal_recrystallization_method 'Re-crystallisation from solvent'
_exptl_crystal_size_max 0.400
_exptl_crystal_size_mid 0.300
_exptl_crystal_size_min 0.300
_refine_diff_density_max 0.914
_refine_diff_density_min -0.263
_refine_diff_density_rms 0.047
_refine_ls_extinction_method none
_refine_ls_goodness_of_fit_ref 1.026
_refine_ls_hydrogen_treatment constr
_refine_ls_matrix_type full
_refine_ls_number_parameters 309
_refine_ls_number_reflns 2257
_refine_ls_number_restraints 589
_refine_ls_restrained_S_all 0.993
_refine_ls_R_factor_all 0.0941
_refine_ls_R_factor_gt 0.0693
_refine_ls_shift/su_max 0.005
_refine_ls_shift/su_mean 0.000
_refine_ls_structure_factor_coef Fsqd
_refine_ls_weighting_details 'w=1/[\s^2^(Fo^2^)+(0.0848P)^2^+0.5501P] where P=(Fo^2^+2Fc^2^)/3'
_refine_ls_weighting_scheme calc
_refine_ls_wR_factor_gt 0.1729
_refine_ls_wR_factor_ref 0.1996
_reflns_Friedel_coverage 0.000
_reflns_number_gt 1616
_reflns_number_total 2257
_reflns_threshold_expression 'I > 2\s(I)'
_cod_data_source_file c7nj03693k2.cif
_cod_data_source_block NEW
_cod_depositor_comments 'Adding full bibliography for 7056870.cif.'
_cod_database_code 7056870
_shelx_shelxl_version_number 2014/7
_shelx_space_group_comment
;
The symmetry employed for this shelxl refinement is uniquely defined
by the following loop, which should always be used as a source of
symmetry information in preference to the above space-group names.
They are only intended as comments.
;
_shelx_estimated_absorpt_t_min 0.967
_shelx_estimated_absorpt_t_max 0.975
_solvent_exptl_crystal_recrystallization_method ethanol

loop_
_space_group_symop_operation_xyz
'x, y, z'
'-x, -y, -z'

loop_
_atom_site_label
_atom_site_type_symbol
_atom_site_fract_x
_atom_site_fract_y
_atom_site_fract_z
_atom_site_U_iso_or_equiv
_atom_site_adp_type
_atom_site_occupancy
_atom_site_site_symmetry_order
_atom_site_calc_flag
_atom_site_refinement_flags_posn
_atom_site_refinement_flags_adp
_atom_site_refinement_flags_occupancy
_atom_site_disorder_assembly
_atom_site_disorder_group
C1 C -0.2257(5) -0.0257(3) 0.1145(2) 0.0482(7) Uani 1 1 d D . . . .
C2 C -0.377(3) 0.0379(15) 0.1879(12) 0.100(4) Uani 0.499(6) 1 d D U P A 1
H2 H -0.5218 0.0380 0.1350 0.120 Uiso 0.499(6) 1 calc R U P A 1
C3 C -0.435(3) -0.062(3) 0.2771(15) 0.056(3) Uani 0.499(6) 1 d D U P A 1
C4 C -0.318(2) -0.082(2) 0.3828(11) 0.067(3) Uani 0.499(6) 1 d D U P A 1
H4 H -0.1698 -0.0351 0.4060 0.081 Uiso 0.499(6) 1 calc R U P A 1
C5 C -0.4111(18) -0.1686(14) 0.4575(11) 0.066(3) Uani 0.499(6) 1 d D U P A 1
H5 H -0.3269 -0.1815 0.5288 0.080 Uiso 0.499(6) 1 calc R U P A 1
C6 C -0.6311(18) -0.2349(13) 0.4231(9) 0.059(2) Uani 0.499(6) 1 d D U P A 1
H6 H -0.7000 -0.2912 0.4721 0.071 Uiso 0.499(6) 1 calc R U P A 1
C7 C -0.750(2) -0.2173(14) 0.3141(8) 0.069(2) Uani 0.499(6) 1 d D U P A 1
H7 H -0.8979 -0.2645 0.2898 0.082 Uiso 0.499(6) 1 calc R U P A 1
C8 C -0.652(3) -0.1309(18) 0.2423(10) 0.067(3) Uani 0.499(6) 1 d D U P A 1
H8 H -0.7337 -0.1192 0.1701 0.080 Uiso 0.499(6) 1 calc R U P A 1
C9 C -0.310(3) 0.1959(18) 0.235(2) 0.050(3) Uani 0.499(6) 1 d D U P A 1
C10 C -0.115(3) 0.2692(17) 0.2966(17) 0.062(4) Uani 0.499(6) 1 d D U P A 1
H10 H 0.0132 0.2214 0.3149 0.075 Uiso 0.499(6) 1 calc R U P A 1
C11 C -0.109(2) 0.4139(15) 0.3319(15) 0.069(4) Uani 0.499(6) 1 d D U P A 1
H11 H 0.0260 0.4665 0.3726 0.083 Uiso 0.499(6) 1 calc R U P A 1
C12 C -0.297(2) 0.4820(16) 0.3080(12) 0.077(3) Uani 0.499(6) 1 d D U P A 1
H12 H -0.2942 0.5803 0.3342 0.092 Uiso 0.499(6) 1 calc R U P A 1
C13 C -0.492(2) 0.4051(17) 0.2453(12) 0.081(3) Uani 0.499(6) 1 d D U P A 1
H13 H -0.6210 0.4527 0.2272 0.097 Uiso 0.499(6) 1 calc R U P A 1
C14 C -0.503(3) 0.2586(17) 0.2082(15) 0.074(4) Uani 0.499(6) 1 d D U P A 1
H14 H -0.6364 0.2053 0.1668 0.089 Uiso 0.499(6) 1 calc R U P A 1
C2' C -0.4021(10) 0.0349(9) 0.1760(5) 0.0276(17) Uani 0.501(6) 1 d D U P A 2
H2' H -0.5412 0.0310 0.1181 0.033 Uiso 0.501(6) 1 calc R U P A 2
C3' C -0.462(2) -0.062(3) 0.2674(17) 0.054(3) Uani 0.499(6) 1 d D U P A 2
C4' C -0.280(2) -0.075(2) 0.3537(10) 0.064(3) Uani 0.501(6) 1 d D U P A 2
H4' H -0.1350 -0.0328 0.3499 0.077 Uiso 0.501(6) 1 calc R U P A 2
C5' C -0.316(2) -0.1519(14) 0.4457(10) 0.070(3) Uani 0.501(6) 1 d D U P A 2
H5' H -0.1930 -0.1599 0.5034 0.084 Uiso 0.501(6) 1 calc R U P A 2
C6' C -0.528(2) -0.2166(13) 0.4545(11) 0.073(3) Uani 0.501(6) 1 d D U P A 2
H6' H -0.5494 -0.2640 0.5188 0.088 Uiso 0.501(6) 1 calc R U P A 2
C7' C -0.706(2) -0.2098(15) 0.3668(12) 0.081(3) Uani 0.501(6) 1 d D U P A 2
H7' H -0.8492 -0.2587 0.3675 0.097 Uiso 0.501(6) 1 calc R U P A 2
C8' C -0.670(2) -0.130(2) 0.2779(10) 0.071(3) Uani 0.501(6) 1 d D U P A 2
H8' H -0.7940 -0.1208 0.2210 0.085 Uiso 0.501(6) 1 calc R U P A 2
C9' C -0.346(3) 0.1925(15) 0.2274(19) 0.045(3) Uani 0.501(6) 1 d D U P A 2
C10' C -0.127(3) 0.2418(19) 0.2793(15) 0.055(3) Uani 0.501(6) 1 d D U P A 2
H10' H -0.0186 0.1776 0.2754 0.066 Uiso 0.501(6) 1 calc R U P A 2
C11' C -0.053(3) 0.3789(15) 0.3369(16) 0.063(3) Uani 0.501(6) 1 d D U P A 2
H11' H 0.0988 0.4038 0.3725 0.075 Uiso 0.501(6) 1 calc R U P A 2
C12' C -0.206(2) 0.4781(15) 0.3409(10) 0.060(3) Uani 0.501(6) 1 d . U P A 2
H12' H -0.1601 0.5695 0.3824 0.072 Uiso 0.501(6) 1 calc R U P A 2
C13' C -0.432(2) 0.4417(13) 0.2824(10) 0.065(3) Uani 0.501(6) 1 d . U P A 2
H13' H -0.5358 0.5099 0.2795 0.078 Uiso 0.501(6) 1 calc R U P A 2
C14' C -0.495(2) 0.2988(13) 0.2290(13) 0.053(3) Uani 0.501(6) 1 d . U P A 2
H14' H -0.6454 0.2726 0.1922 0.064 Uiso 0.501(6) 1 calc R U P A 2
O1 O -0.2322(5) -0.1555(2) 0.1002(2) 0.0938(9) Uani 1 1 d . . . . .
O2 O -0.1111(4) 0.0642(2) 0.06407(19) 0.0638(6) Uani 1 1 d . . . . .
H2A H -0.0348 0.0189 0.0267 0.096 Uiso 0.5 1 calc R U P . .
N1 N 0.062(2) 0.3952(10) -0.0305(9) 0.076(2) Uani 0.5 1 d D U P B -3
H1 H 0.1054 0.3119 -0.0482 0.091 Uiso 0.5 1 calc R U P B -3
C15 C 0.1530(18) 0.5254(17) -0.0519(7) 0.084(2) Uani 0.5 1 d D U P B -3
H15 H 0.2770 0.5434 -0.0875 0.100 Uiso 0.5 1 calc R U P B -3
N2 N 0.037(2) 0.6254(9) -0.0138(9) 0.089(2) Uani 0.5 1 d D U P B -3
H2B H 0.0624 0.7186 -0.0184 0.107 Uiso 0.5 1 calc R U P B -3
C16 C -0.127(3) 0.559(2) 0.0330(12) 0.095(3) Uani 0.5 1 d D U P B -3
H16 H -0.2329 0.6046 0.0660 0.114 Uiso 0.5 1 calc R U P B -3
C17 C -0.113(2) 0.4151(15) 0.0242(10) 0.092(3) Uani 0.5 1 d D U P B -3
H17 H -0.2048 0.3422 0.0505 0.111 Uiso 0.5 1 calc R U P B -3

loop_
_atom_site_aniso_label
_atom_site_aniso_U_11
_atom_site_aniso_U_22
_atom_site_aniso_U_33
_atom_site_aniso_U_23
_atom_site_aniso_U_13
_atom_site_aniso_U_12
C1 0.0632(17) 0.0386(14) 0.0482(15) 0.0012(11) 0.0218(13) 0.0141(12)
C2 0.138(8) 0.077(7) 0.099(7) -0.010(6) 0.073(6) 0.000(6)
C3 0.085(6) 0.035(5) 0.055(6) -0.004(4) 0.043(5) -0.004(5)
C4 0.083(5) 0.056(5) 0.067(7) 0.001(6) 0.040(5) -0.014(4)
C5 0.083(7) 0.054(5) 0.069(5) 0.005(4) 0.036(5) 0.001(5)
C6 0.077(7) 0.050(4) 0.055(6) 0.011(4) 0.027(5) 0.004(5)
C7 0.074(5) 0.069(5) 0.070(6) 0.022(5) 0.032(5) 0.000(4)
C8 0.093(6) 0.060(4) 0.062(5) 0.024(4) 0.044(5) 0.007(4)
C9 0.061(6) 0.038(5) 0.062(6) -0.007(4) 0.044(5) 0.003(4)
C10 0.062(5) 0.050(7) 0.071(8) 0.015(5) 0.008(5) -0.008(5)
C11 0.084(8) 0.045(6) 0.077(5) -0.008(5) 0.025(6) -0.007(5)
C12 0.087(9) 0.046(5) 0.101(7) -0.017(5) 0.036(6) 0.006(6)
C13 0.074(6) 0.060(7) 0.118(8) -0.001(6) 0.040(5) 0.021(5)
C14 0.079(5) 0.057(8) 0.083(7) -0.006(6) 0.027(5) -0.010(5)
C2' 0.019(2) 0.036(3) 0.024(3) 0.006(2) -0.010(2) 0.011(2)
C3' 0.068(5) 0.044(5) 0.060(5) 0.003(5) 0.031(4) 0.020(4)
C4' 0.100(6) 0.051(4) 0.047(5) 0.010(4) 0.037(5) -0.008(5)
C5' 0.107(7) 0.060(5) 0.048(4) 0.004(3) 0.029(5) 0.002(6)
C6' 0.106(9) 0.056(6) 0.071(6) 0.012(5) 0.054(6) 0.004(6)
C7' 0.089(7) 0.074(5) 0.091(8) 0.013(7) 0.049(7) 0.003(5)
C8' 0.067(4) 0.076(5) 0.083(7) 0.016(6) 0.043(5) 0.013(4)
C9' 0.061(6) 0.032(5) 0.049(4) 0.009(4) 0.029(5) 0.007(4)
C10' 0.074(6) 0.045(5) 0.050(5) -0.008(4) 0.027(4) 0.009(5)
C11' 0.070(5) 0.052(6) 0.073(5) -0.001(5) 0.031(4) 0.010(4)
C12' 0.070(7) 0.040(4) 0.076(6) -0.004(4) 0.032(5) 0.004(5)
C13' 0.075(7) 0.034(5) 0.084(6) -0.029(4) 0.023(5) 0.009(4)
C14' 0.063(4) 0.029(6) 0.075(5) -0.012(4) 0.034(4) 0.017(4)
O1 0.147(2) 0.0445(13) 0.115(2) 0.0019(12) 0.0897(19) 0.0170(13)
O2 0.0897(16) 0.0456(11) 0.0723(14) 0.0060(10) 0.0526(12) 0.0168(10)
N1 0.139(6) 0.038(4) 0.069(4) 0.004(3) 0.059(4) 0.027(3)
C15 0.144(6) 0.047(5) 0.071(4) 0.009(3) 0.044(4) 0.021(3)
N2 0.158(6) 0.046(4) 0.078(4) 0.013(3) 0.046(4) 0.033(3)
C16 0.168(7) 0.043(6) 0.096(6) 0.016(4) 0.064(5) 0.042(4)
C17 0.163(7) 0.043(5) 0.105(6) 0.022(4) 0.090(5) 0.043(3)

loop_
_atom_type_symbol
_atom_type_description
_atom_type_scat_dispersion_real
_atom_type_scat_dispersion_imag
_atom_type_scat_source
C C 0.0033 0.0016 'International Tables Vol C Tables 4.2.6.8 and 6.1.1.4'
H H 0.0000 0.0000 'International Tables Vol C Tables 4.2.6.8 and 6.1.1.4'
N N 0.0061 0.0033 'International Tables Vol C Tables 4.2.6.8 and 6.1.1.4'
O O 0.0106 0.0060 'International Tables Vol C Tables 4.2.6.8 and 6.1.1.4'

loop_
_geom_angle_atom_site_label_1
_geom_angle_atom_site_label_2
_geom_angle_atom_site_label_3
_geom_angle
O1 C1 O2 123.7(2)
O1 C1 C2 119.0(6)
O2 C1 C2 117.1(5)
O1 C1 C2' 117.6(4)
O2 C1 C2' 117.3(4)
C9 C2 C1 116.3(12)
C9 C2 C3 113.1(16)
C1 C2 C3 112.9(14)
C9 C2 H2 104.3
C1 C2 H2 104.3
C3 C2 H2 104.3
C4 C3 C8 119.0(11)
C4 C3 C2 131.4(13)
C8 C3 C2 109.3(12)
C3 C4 C5 122.6(12)
C3 C4 H4 118.7
C5 C4 H4 118.7
C6 C5 C4 118.2(11)
C6 C5 H5 120.9
C4 C5 H5 120.9
C5 C6 C7 119.5(11)
C5 C6 H6 120.2
C7 C6 H6 120.2
C8 C7 C6 120.6(11)
C8 C7 H7 119.7
C6 C7 H7 119.7
C3 C8 C7 120.0(12)
C3 C8 H8 120.0
C7 C8 H8 120.0
C10 C9 C14 123.0(15)
C10 C9 C2 132.5(15)
C14 C9 C2 104.3(12)
C9 C10 C11 119.0(15)
C9 C10 H10 120.5
C11 C10 H10 120.5
C12 C11 C10 120.4(13)
C12 C11 H11 119.8
C10 C11 H11 119.8
C11 C12 C13 119.4(12)
C11 C12 H12 120.3
C13 C12 H12 120.3
C12 C13 C14 121.3(14)
C12 C13 H13 119.3
C14 C13 H13 119.3
C9 C14 C13 116.8(15)
C9 C14 H14 121.6
C13 C14 H14 121.6
C9' C2' C3' 109.0(15)
C9' C2' C1 116.1(10)
C3' C2' C1 112.1(11)
C9' C2' H2' 106.3
C3' C2' H2' 106.3
C1 C2' H2' 106.3
C8' C3' C4' 116.8(13)
C8' C3' C2' 129.0(11)
C4' C3' C2' 114.1(11)
C5' C4' C3' 119.6(13)
C5' C4' H4' 120.2
C3' C4' H4' 120.2
C6' C5' C4' 122.1(13)
C6' C5' H5' 118.9
C4' C5' H5' 118.9
C7' C6' C5' 118.5(12)
C7' C6' H6' 120.8
C5' C6' H6' 120.8
C6' C7' C8' 118.7(11)
C6' C7' H7' 120.7
C8' C7' H7' 120.7
C3' C8' C7' 124.2(13)
C3' C8' H8' 117.9
C7' C8' H8' 117.9
C10' C9' C14' 114.1(13)
C10' C9' C2' 118.6(13)
C14' C9' C2' 127.3(11)
C9' C10' C11' 125.2(16)
C9' C10' H10' 117.4
C11' C10' H10' 117.4
C12' C11' C10' 118.9(15)
C12' C11' H11' 120.5
C10' C11' H11' 120.5
C11' C12' C13' 120.1(13)
C11' C12' H12' 119.9
C13' C12' H12' 119.9
C14' C13' C12' 117.2(12)
C14' C13' H13' 121.4
C12' C13' H13' 121.4
C13' C14' C9' 124.1(12)
C13' C14' H14' 117.9
C9' C14' H14' 117.9
C1 O2 H2A 109.5
C15 N1 C17 108.4(9)
C15 N1 H1 125.8
C17 N1 H1 125.8
N2 C15 N1 107.7(11)
N2 C15 H15 126.1
N1 C15 H15 126.1
C15 N2 C16 109.1(11)
C15 N2 H2B 125.5
C16 N2 H2B 125.5
C17 C16 N2 107.9(9)
C17 C16 H16 126.0
N2 C16 H16 126.0
C16 C17 N1 106.9(6)
C16 C17 H17 126.6
N1 C17 H17 126.6

loop_
_geom_bond_atom_site_label_1
_geom_bond_atom_site_label_2
_geom_bond_distance
C1 O1 1.186(3)
C1 O2 1.271(3)
C1 C2 1.507(11)
C1 C2' 1.528(7)
C2 C9 1.500(12)
C2 C3 1.516(12)
C2 H2 0.9800
C3 C4 1.361(11)
C3 C8 1.369(12)
C4 C5 1.389(11)
C4 H4 0.9300
C5 C6 1.373(10)
C5 H5 0.9300
C6 C7 1.394(10)
C6 H6 0.9300
C7 C8 1.375(11)
C7 H7 0.9300
C8 H8 0.9300
C9 C10 1.346(11)
C9 C14 1.351(15)
C10 C11 1.358(12)
C10 H10 0.9300
C11 C12 1.352(12)
C11 H11 0.9300
C12 C13 1.364(11)
C12 H12 0.9300
C13 C14 1.375(11)
C13 H13 0.9300
C14 H14 0.9300
C2' C9' 1.507(11)
C2' C3' 1.521(11)
C2' H2' 0.9800
C3' C8' 1.364(11)
C3' C4' 1.382(12)
C4' C5' 1.380(10)
C4' H4' 0.9300
C5' C6' 1.371(10)
C5' H5' 0.9300
C6' C7' 1.366(12)
C6' H6' 0.9300
C7' C8' 1.369(12)
C7' H7' 0.9300
C8' H8' 0.9300
C9' C10' 1.364(12)
C9' C14' 1.400(16)
C10' C11' 1.376(12)
C10' H10' 0.9300
C11' C12' 1.371(15)
C11' H11' 0.9300
C12' C13' 1.406(15)
C12' H12' 0.9300
C13' C14' 1.396(12)
C13' H13' 0.9300
C14' H14' 0.9300
O2 H2A 0.8200
N1 C15 1.322(9)
N1 C17 1.357(9)
N1 H1 0.8600
C15 N2 1.318(9)
C15 H15 0.9300
N2 C16 1.334(10)
N2 H2B 0.8600
C16 C17 1.327(16)
C16 H16 0.9300
C17 H17 0.9300

loop_
_geom_hbond_atom_site_label_D
_geom_hbond_atom_site_label_H
_geom_hbond_atom_site_label_A
_geom_hbond_distance_DH
_geom_hbond_distance_HA
_geom_hbond_distance_DA
_geom_hbond_angle_DHA
_geom_hbond_site_symmetry_A
O2 H2A O2 0.82 1.70 2.520(3) 173.3 2
N1 H1 O1 0.86 1.82 2.670(9) 169.3 2
N2 H2B O2 0.86 2.11 2.955(9) 168.9 2_565
C16 H16 O1 0.93 2.21 2.858(16) 126.2 1_565
O2 H2A O2 0.82 1.70 2.520(3) 173.3 2
N1 H1 O1 0.86 1.82 2.670(9) 169.3 2
N2 H2B O2 0.86 2.11 2.955(9) 168.9 2_565
C16 H16 O1 0.93 2.21 2.858(16) 126.2 1_565

loop_
_geom_torsion_atom_site_label_1
_geom_torsion_atom_site_label_2
_geom_torsion_atom_site_label_3
_geom_torsion_atom_site_label_4
_geom_torsion
O1 C1 C2 C9 160.4(12)
O2 C1 C2 C9 -25.1(16)
O1 C1 C2 C3 27.2(14)
O2 C1 C2 C3 -158.3(9)
C9 C2 C3 C4 -52(3)
C1 C2 C3 C4 83(3)
C9 C2 C3 C8 121.8(19)
C1 C2 C3 C8 -103(2)
C8 C3 C4 C5 0(3)
C2 C3 C4 C5 173(2)
C3 C4 C5 C6 -1(3)
C4 C5 C6 C7 2.1(18)
C5 C6 C7 C8 -1.9(18)
C4 C3 C8 C7 1(3)
C2 C3 C8 C7 -174.2(15)
C6 C7 C8 C3 1(2)
C1 C2 C9 C10 -54(3)
C3 C2 C9 C10 79(3)
C1 C2 C9 C14 130.1(17)
C3 C2 C9 C14 -97(2)
C14 C9 C10 C11 -2(4)
C2 C9 C10 C11 -177(2)
C9 C10 C11 C12 2(3)
C10 C11 C12 C13 -2(3)
C11 C12 C13 C14 2(2)
C10 C9 C14 C13 1(3)
C2 C9 C14 C13 177.8(15)
C12 C13 C14 C9 -1(3)
O1 C1 C2' C9' 160.4(9)
O2 C1 C2' C9' -32.3(10)
O1 C1 C2' C3' 34.2(9)
O2 C1 C2' C3' -158.5(8)
C9' C2' C3' C8' 108(3)
C1 C2' C3' C8' -122(2)
C9' C2' C3' C4' -69(2)
C1 C2' C3' C4' 61(2)
C8' C3' C4' C5' -1(3)
C2' C3' C4' C5' 175.7(15)
C3' C4' C5' C6' 0(2)
C4' C5' C6' C7' 3(2)
C5' C6' C7' C8' -4.8(19)
C4' C3' C8' C7' -1(3)
C2' C3' C8' C7' -177.2(19)
C6' C7' C8' C3' 4(3)
C3' C2' C9' C10' 88(2)
C1 C2' C9' C10' -39(2)
C3' C2' C9' C14' -91(2)
C1 C2' C9' C14' 141(2)
C14' C9' C10' C11' 5(3)
C2' C9' C10' C11' -175.1(19)
C9' C10' C11' C12' -2(3)
C10' C11' C12' C13' -3(2)
C11' C12' C13' C14' 4.8(19)
C12' C13' C14' C9' -2(2)
C10' C9' C14' C13' -3(3)
C2' C9' C14' C13' 177.3(16)
C17 N1 C15 N2 -1.2(11)
N1 C15 N2 C16 0.7(11)
C15 N2 C16 C17 0.1(15)
N2 C16 C17 N1 -0.8(17)
C15 N1 C17 C16 1.2(15)
